data_7002015
loop_
_publ_author_name
'Chase, Preston A.'
'Gille, Austin L.'
'Gilbert, Thomas M.'
'Stephan, Douglas W.'

_publ_section_title
;
 Frustrated Lewis pairs derived from N-heterocyclic carbenes and Lewis
 acids
;
_journal_issue 35
_journal_name_full 'Dalton Transactions'
_journal_page_first 7179
_journal_paper_doi 10.1039/b908737k
_journal_year 2009
_chemical_formula_sum 'C29 H22 B F15 N2'
_chemical_formula_weight 694.30
_space_group_IT_number 14
_symmetry_cell_setting monoclinic
_symmetry_space_group_name_Hall '-P 2ybc'
_symmetry_space_group_name_H-M 'P 1 21/c 1'
_atom_sites_solution_hydrogens geom
_atom_sites_solution_primary direct
_atom_sites_solution_secondary difmap
_audit_creation_method SHELXL-97
_cell_angle_alpha 90.00
_cell_angle_beta 107.0520(10)
_cell_angle_gamma 90.00
_cell_formula_units_Z 4
_cell_length_a 15.4897(14)
_cell_length_b 9.7960(9)
_cell_length_c 20.1789(19)
_cell_measurement_temperature 296(2)
_cell_measurement_theta_max 25.0
_cell_measurement_theta_min 2.0
_cell_volume 2927.3(5)
_computing_structure_refinement 'SHELXL-97 (Sheldrick, 1997)'
_computing_structure_solution 'SHELXS-97 (Sheldrick, 1990)'
_diffrn_ambient_temperature 296(2)
_diffrn_measured_fraction_theta_full 1.000
_diffrn_measured_fraction_theta_max 1.000
_diffrn_radiation_monochromator graphite
_diffrn_radiation_source 'fine-focus sealed tube'
_diffrn_radiation_type MoK\a
_diffrn_radiation_wavelength 0.71073
_diffrn_reflns_av_R_equivalents 0.0513
_diffrn_reflns_av_sigmaI/netI 0.0396
_diffrn_reflns_limit_h_max 18
_diffrn_reflns_limit_h_min -18
_diffrn_reflns_limit_k_max 11
_diffrn_reflns_limit_k_min -11
_diffrn_reflns_limit_l_max 23
_diffrn_reflns_limit_l_min -23
_diffrn_reflns_number 27461
_diffrn_reflns_theta_full 25.00
_diffrn_reflns_theta_max 25.00
_diffrn_reflns_theta_min 2.11
_exptl_absorpt_coefficient_mu 0.159
_exptl_absorpt_correction_T_max 1.00000
_exptl_absorpt_correction_T_min 0.841921
_exptl_absorpt_correction_type empirical
_exptl_crystal_density_diffrn 1.575
_exptl_crystal_density_method 'not measured'
_exptl_crystal_F_000 1400
_exptl_crystal_size_max 0.25
_exptl_crystal_size_mid 0.24
_exptl_crystal_size_min 0.17
_refine_diff_density_max 0.170
_refine_diff_density_min -0.191
_refine_diff_density_rms 0.038
_refine_ls_extinction_method none
_refine_ls_goodness_of_fit_ref 0.928
_refine_ls_hydrogen_treatment mixed
_refine_ls_matrix_type full
_refine_ls_number_parameters 428
_refine_ls_number_reflns 5167
_refine_ls_number_restraints 0
_refine_ls_restrained_S_all 0.928
_refine_ls_R_factor_all 0.0861
_refine_ls_R_factor_gt 0.0444
_refine_ls_shift/su_max 0.000
_refine_ls_shift/su_mean 0.000
_refine_ls_structure_factor_coef Fsqd
_refine_ls_weighting_details 'calc w=1/[\s^2^(Fo^2^)+(0.1000P)^2^+0.0000P] where P=(Fo^2^+2Fc^2^)/3'
_refine_ls_weighting_scheme calc
_refine_ls_wR_factor_gt 0.1249
_refine_ls_wR_factor_ref 0.1582
_reflns_number_gt 3138
_reflns_number_total 5167
_reflns_threshold_expression >2sigma(I)
_cod_data_source_file b908737k.txt
_cod_data_source_block '[tBu2N2C3H3][HB(C6F5)3]'
_cod_original_sg_symbol_H-M P2(1)/c
_cod_database_code 7002015

loop_
_symmetry_equiv_pos_as_xyz
'x, y, z'
'-x, y+1/2, -z+1/2'
'-x, -y, -z'
'x, -y-1/2, z-1/2'

loop_
_atom_site_label
_atom_site_type_symbol
_atom_site_fract_x
_atom_site_fract_y
_atom_site_fract_z
_atom_site_U_iso_or_equiv
_atom_site_adp_type
_atom_site_occupancy
_atom_site_symmetry_multiplicity
_atom_site_calc_flag
_atom_site_refinement_flags
_atom_site_disorder_assembly
_atom_site_disorder_group
B1 B 0.2590(2) 0.4329(3) 0.27021(17) 0.0464(8) Uani 1 1 d . . .
H1 H 0.3178(15) 0.393(2) 0.3121(12) 0.037(6) Uiso 1 1 d . . .
F1 F 0.21429(13) 0.61415(17) 0.14292(8) 0.0686(5) Uani 1 1 d . . .
F2 F 0.24564(13) 0.87965(18) 0.14146(9) 0.0735(5) Uani 1 1 d . . .
F3 F 0.32622(15) 1.0143(2) 0.26047(12) 0.0994(7) Uani 1 1 d . . .
F4 F 0.37620(16) 0.8747(2) 0.38295(10) 0.0981(7) Uani 1 1 d . . .
F5 F 0.34238(13) 0.6100(2) 0.38621(8) 0.0751(6) Uani 1 1 d . . .
F6 F 0.24070(12) 0.23470(19) 0.37528(10) 0.0790(6) Uani 1 1 d . . .
F7 F 0.09923(15) 0.1986(2) 0.42116(12) 0.0961(7) Uani 1 1 d . . .
F8 F -0.05463(13) 0.3437(2) 0.36693(11) 0.0925(7) Uani 1 1 d . . .
F9 F -0.06247(12) 0.5292(2) 0.26524(11) 0.0842(6) Uani 1 1 d . . .
F10 F 0.07959(11) 0.5692(2) 0.21908(10) 0.0745(6) Uani 1 1 d . . .
F11 F 0.10553(11) 0.2783(2) 0.16627(10) 0.0756(6) Uani 1 1 d . . .
F12 F 0.12142(14) 0.1343(2) 0.06002(11) 0.0893(6) Uani 1 1 d . . .
F13 F 0.28083(15) 0.1215(2) 0.02999(10) 0.0906(7) Uani 1 1 d . . .
F14 F 0.42690(14) 0.2577(2) 0.11222(11) 0.0873(7) Uani 1 1 d . . .
F15 F 0.41231(11) 0.40606(19) 0.21902(10) 0.0716(5) Uani 1 1 d . . .
N1 N 0.23193(14) 0.6743(2) -0.01230(11) 0.0445(5) Uani 1 1 d . . .
N2 N 0.37288(14) 0.6961(2) 0.04720(11) 0.0443(5) Uani 1 1 d . . .
C1 C 0.27716(17) 0.5961(3) 0.26436(13) 0.0443(6) Uani 1 1 d . . .
C2 C 0.25484(18) 0.6732(3) 0.20444(14) 0.0473(7) Uani 1 1 d . . .
C3 C 0.27003(19) 0.8110(3) 0.20203(15) 0.0517(7) Uani 1 1 d . . .
C4 C 0.3112(2) 0.8796(3) 0.26177(18) 0.0613(8) Uani 1 1 d . . .
C5 C 0.3363(2) 0.8090(4) 0.32324(16) 0.0616(8) Uani 1 1 d . . .
C6 C 0.31853(19) 0.6715(3) 0.32313(14) 0.0530(7) Uani 1 1 d . . .
C7 C 0.16915(17) 0.4071(3) 0.29542(13) 0.0460(7) Uani 1 1 d . . .
C8 C 0.1676(2) 0.3133(3) 0.34608(15) 0.0536(7) Uani 1 1 d . . .
C9 C 0.0946(2) 0.2910(3) 0.37062(17) 0.0616(8) Uani 1 1 d . . .
C10 C 0.0172(2) 0.3631(3) 0.34393(17) 0.0611(8) Uani 1 1 d . . .
C11 C 0.01394(19) 0.4576(3) 0.29309(16) 0.0565(8) Uani 1 1 d . . .
C12 C 0.08866(19) 0.4770(3) 0.27045(14) 0.0503(7) Uani 1 1 d . . .
C13 C 0.25867(18) 0.3489(3) 0.20014(14) 0.0466(7) Uani 1 1 d . . .
C14 C 0.18800(19) 0.2773(3) 0.15606(16) 0.0546(8) Uani 1 1 d . . .
C15 C 0.1938(2) 0.2014(3) 0.09990(17) 0.0613(8) Uani 1 1 d . . .
C16 C 0.2741(2) 0.1946(3) 0.08512(17) 0.0631(8) Uani 1 1 d . . .
C17 C 0.3469(2) 0.2624(3) 0.12626(18) 0.0601(8) Uani 1 1 d . . .
C18 C 0.33778(19) 0.3378(3) 0.18103(16) 0.0533(7) Uani 1 1 d . . .
C19 C 0.5275(2) 0.7267(5) 0.0438(2) 0.0988(14) Uani 1 1 d . . .
H19A H 0.5063 0.7717 -0.0003 0.148 Uiso 1 1 calc R . .
H19B H 0.5301 0.6301 0.0367 0.148 Uiso 1 1 calc R . .
H19C H 0.5866 0.7599 0.0681 0.148 Uiso 1 1 calc R . .
C20 C 0.4945(2) 0.6864(4) 0.15598(18) 0.0832(11) Uani 1 1 d . . .
H20A H 0.4528 0.7064 0.1817 0.125 Uiso 1 1 calc R . .
H20B H 0.5534 0.7193 0.1810 0.125 Uiso 1 1 calc R . .
H20C H 0.4970 0.5895 0.1496 0.125 Uiso 1 1 calc R . .
C21 C 0.4530(2) 0.9072(3) 0.0948(2) 0.0850(12) Uani 1 1 d . . .
H21A H 0.4333 0.9498 0.0500 0.128 Uiso 1 1 calc R . .
H21B H 0.5100 0.9452 0.1208 0.128 Uiso 1 1 calc R . .
H21C H 0.4092 0.9228 0.1191 0.128 Uiso 1 1 calc R . .
C22 C 0.46347(18) 0.7557(3) 0.08600(15) 0.0527(8) Uani 1 1 d . . .
C23 C 0.3559(2) 0.5590(3) 0.03453(16) 0.0568(8) Uani 1 1 d . . .
H23A H 0.3972 0.4883 0.0490 0.068 Uiso 1 1 calc R . .
C24 C 0.2692(2) 0.5462(3) -0.00235(16) 0.0578(8) Uani 1 1 d . . .
H24A H 0.2394 0.4649 -0.0184 0.069 Uiso 1 1 calc R . .
C25 C 0.29683(16) 0.7628(3) 0.01784(13) 0.0435(6) Uani 1 1 d . . .
H25A H 0.2898 0.8571 0.0182 0.052 Uiso 1 1 calc R . .
C26 C 0.13557(17) 0.7072(3) -0.05112(14) 0.0498(7) Uani 1 1 d . . .
C27 C 0.1213(2) 0.6664(4) -0.12636(16) 0.0797(11) Uani 1 1 d . . .
H27A H 0.1598 0.7203 -0.1456 0.120 Uiso 1 1 calc R . .
H27B H 0.0594 0.6817 -0.1523 0.120 Uiso 1 1 calc R . .
H27C H 0.1356 0.5715 -0.1286 0.120 Uiso 1 1 calc R . .
C28 C 0.1196(2) 0.8583(3) -0.04457(19) 0.0761(10) Uani 1 1 d . . .
H28A H 0.1577 0.9093 -0.0655 0.114 Uiso 1 1 calc R . .
H28B H 0.1335 0.8822 0.0035 0.114 Uiso 1 1 calc R . .
H28C H 0.0575 0.8793 -0.0677 0.114 Uiso 1 1 calc R . .
C29 C 0.07569(19) 0.6242(3) -0.01833(16) 0.0643(9) Uani 1 1 d . . .
H29A H 0.0862 0.6521 0.0290 0.096 Uiso 1 1 calc R . .
H29B H 0.0897 0.5290 -0.0198 0.096 Uiso 1 1 calc R . .
H29C H 0.0135 0.6393 -0.0435 0.096 Uiso 1 1 calc R . .

loop_
_atom_site_aniso_label
_atom_site_aniso_U_11
_atom_site_aniso_U_22
_atom_site_aniso_U_33
_atom_site_aniso_U_23
_atom_site_aniso_U_13
_atom_site_aniso_U_12
B1 0.0353(16) 0.056(2) 0.0454(18) 0.0063(15) 0.0080(14) 0.0049(14)
F1 0.0948(13) 0.0602(11) 0.0410(9) -0.0004(8) 0.0043(9) -0.0005(9)
F2 0.0919(13) 0.0644(12) 0.0674(12) 0.0182(10) 0.0285(10) 0.0007(10)
F3 0.1174(18) 0.0598(13) 0.1136(18) -0.0092(12) 0.0226(14) -0.0263(12)
F4 0.1185(17) 0.0930(16) 0.0707(13) -0.0338(12) 0.0088(12) -0.0209(13)
F5 0.0888(14) 0.0896(14) 0.0403(10) -0.0003(9) 0.0085(9) 0.0028(10)
F6 0.0705(12) 0.0757(13) 0.0918(14) 0.0382(11) 0.0254(11) 0.0174(10)
F7 0.1095(16) 0.0881(15) 0.1064(16) 0.0351(13) 0.0563(14) -0.0053(12)
F8 0.0750(13) 0.1088(17) 0.1129(17) -0.0114(13) 0.0573(13) -0.0157(11)
F9 0.0552(11) 0.0963(15) 0.1005(15) -0.0067(12) 0.0217(10) 0.0187(10)
F10 0.0587(11) 0.0849(14) 0.0771(12) 0.0287(11) 0.0158(9) 0.0165(9)
F11 0.0491(10) 0.0977(14) 0.0788(13) -0.0237(11) 0.0168(9) -0.0033(9)
F12 0.0844(14) 0.0881(15) 0.0851(14) -0.0326(12) 0.0087(11) 0.0013(11)
F13 0.1187(17) 0.0813(14) 0.0798(14) -0.0162(11) 0.0415(12) 0.0247(12)
F14 0.0849(14) 0.0915(15) 0.1078(16) 0.0027(12) 0.0628(13) 0.0137(11)
F15 0.0560(11) 0.0767(12) 0.0873(13) -0.0001(10) 0.0291(10) -0.0085(9)
N1 0.0413(12) 0.0441(14) 0.0442(13) 0.0004(10) 0.0065(10) -0.0038(10)
N2 0.0395(12) 0.0453(13) 0.0468(13) 0.0004(11) 0.0106(10) 0.0014(10)
C1 0.0372(14) 0.0552(17) 0.0407(15) -0.0012(13) 0.0117(12) 0.0012(12)
C2 0.0501(16) 0.0518(18) 0.0395(16) -0.0056(13) 0.0123(12) -0.0006(13)
C3 0.0573(17) 0.0520(19) 0.0499(18) 0.0049(15) 0.0221(14) -0.0005(14)
C4 0.066(2) 0.0473(19) 0.075(2) -0.0069(17) 0.0273(17) -0.0093(15)
C5 0.0584(19) 0.071(2) 0.0531(19) -0.0208(17) 0.0123(15) -0.0109(16)
C6 0.0487(16) 0.069(2) 0.0408(16) -0.0016(15) 0.0128(13) -0.0006(15)
C7 0.0448(16) 0.0488(17) 0.0434(16) -0.0001(13) 0.0114(12) 0.0009(13)
C8 0.0542(17) 0.0538(18) 0.0534(18) 0.0074(15) 0.0165(14) 0.0036(14)
C9 0.075(2) 0.0521(18) 0.064(2) 0.0021(16) 0.0297(17) -0.0081(17)
C10 0.0583(19) 0.063(2) 0.072(2) -0.0143(18) 0.0354(17) -0.0147(16)
C11 0.0421(16) 0.0606(19) 0.066(2) -0.0136(17) 0.0142(15) 0.0042(14)
C12 0.0522(17) 0.0528(17) 0.0452(16) 0.0020(14) 0.0129(14) 0.0011(14)
C13 0.0471(16) 0.0420(16) 0.0494(16) 0.0086(13) 0.0122(13) 0.0045(12)
C14 0.0505(18) 0.0555(19) 0.0580(19) 0.0003(15) 0.0164(15) 0.0074(14)
C15 0.062(2) 0.0522(19) 0.064(2) -0.0054(16) 0.0083(16) 0.0073(16)
C16 0.084(2) 0.0498(19) 0.058(2) 0.0005(16) 0.0239(18) 0.0158(17)
C17 0.071(2) 0.0528(19) 0.069(2) 0.0116(16) 0.0389(18) 0.0166(16)
C18 0.0515(17) 0.0485(17) 0.0623(19) 0.0105(15) 0.0203(15) -0.0005(14)
C19 0.052(2) 0.152(4) 0.098(3) -0.027(3) 0.031(2) -0.017(2)
C20 0.071(2) 0.094(3) 0.068(2) 0.007(2) -0.0057(18) -0.006(2)
C21 0.052(2) 0.063(2) 0.124(3) -0.007(2) 0.001(2) -0.0124(17)
C22 0.0370(15) 0.064(2) 0.0535(18) 0.0001(15) 0.0070(13) -0.0029(13)
C23 0.0542(18) 0.0441(17) 0.068(2) 0.0020(15) 0.0124(15) 0.0056(14)
C24 0.0587(19) 0.0427(17) 0.068(2) -0.0048(15) 0.0121(15) -0.0035(14)
C25 0.0393(15) 0.0447(16) 0.0445(15) 0.0002(13) 0.0091(12) 0.0025(12)
C26 0.0385(15) 0.0615(19) 0.0447(16) 0.0036(14) 0.0047(12) -0.0028(13)
C27 0.0519(19) 0.131(3) 0.051(2) -0.003(2) 0.0071(15) -0.010(2)
C28 0.0500(19) 0.063(2) 0.099(3) 0.0110(19) -0.0036(18) 0.0071(15)
C29 0.0480(18) 0.076(2) 0.068(2) 0.0039(17) 0.0150(15) -0.0061(15)

loop_
_atom_type_symbol
_atom_type_description
_atom_type_scat_dispersion_real
_atom_type_scat_dispersion_imag
_atom_type_scat_source
C C 0.0033 0.0016 'International Tables Vol C Tables 4.2.6.8 and 6.1.1.4'
H H 0.0000 0.0000 'International Tables Vol C Tables 4.2.6.8 and 6.1.1.4'
B B 0.0013 0.0007 'International Tables Vol C Tables 4.2.6.8 and 6.1.1.4'
N N 0.0061 0.0033 'International Tables Vol C Tables 4.2.6.8 and 6.1.1.4'
F F 0.0171 0.0103 'International Tables Vol C Tables 4.2.6.8 and 6.1.1.4'

loop_
_geom_angle_atom_site_label_1
_geom_angle_atom_site_label_2
_geom_angle_atom_site_label_3
_geom_angle
_geom_angle_site_symmetry_1
_geom_angle_site_symmetry_3
_geom_angle_publ_flag
C1 B1 C13 112.8(2) . . ?
C1 B1 C7 110.7(2) . . ?
C13 B1 C7 113.8(2) . . ?
C25 N1 C24 107.5(2) . . ?
C25 N1 C26 126.9(2) . . ?
C24 N1 C26 125.6(2) . . ?
C25 N2 C23 107.5(2) . . ?
C25 N2 C22 127.6(2) . . ?
C23 N2 C22 124.8(2) . . ?
C2 C1 C6 113.1(3) . . ?
C2 C1 B1 126.5(2) . . ?
C6 C1 B1 120.4(2) . . ?
F1 C2 C3 115.3(2) . . ?
F1 C2 C1 120.1(2) . . ?
C3 C2 C1 124.5(3) . . ?
F2 C3 C4 119.3(3) . . ?
F2 C3 C2 121.1(3) . . ?
C4 C3 C2 119.6(3) . . ?
F3 C4 C3 120.4(3) . . ?
F3 C4 C5 120.5(3) . . ?
C3 C4 C5 119.0(3) . . ?
F4 C5 C4 120.1(3) . . ?
F4 C5 C6 120.6(3) . . ?
C4 C5 C6 119.2(3) . . ?
F5 C6 C5 115.7(3) . . ?
F5 C6 C1 119.8(3) . . ?
C5 C6 C1 124.5(3) . . ?
C8 C7 C12 113.0(3) . . ?
C8 C7 B1 122.3(2) . . ?
C12 C7 B1 124.7(3) . . ?
F6 C8 C9 115.0(3) . . ?
F6 C8 C7 120.5(3) . . ?
C9 C8 C7 124.5(3) . . ?
F7 C9 C10 119.5(3) . . ?
F7 C9 C8 120.7(3) . . ?
C10 C9 C8 119.8(3) . . ?
F8 C10 C9 121.0(3) . . ?
F8 C10 C11 120.2(3) . . ?
C9 C10 C11 118.8(3) . . ?
F9 C11 C10 119.8(3) . . ?
F9 C11 C12 120.7(3) . . ?
C10 C11 C12 119.5(3) . . ?
F10 C12 C11 116.0(2) . . ?
F10 C12 C7 119.4(2) . . ?
C11 C12 C7 124.5(3) . . ?
C14 C13 C18 112.2(3) . . ?
C14 C13 B1 127.8(3) . . ?
C18 C13 B1 119.9(2) . . ?
F11 C14 C15 114.9(3) . . ?
F11 C14 C13 120.2(3) . . ?
C15 C14 C13 124.9(3) . . ?
F12 C15 C16 120.0(3) . . ?
F12 C15 C14 120.7(3) . . ?
C16 C15 C14 119.3(3) . . ?
F13 C16 C17 120.6(3) . . ?
F13 C16 C15 120.1(3) . . ?
C17 C16 C15 119.3(3) . . ?
F14 C17 C16 120.2(3) . . ?
F14 C17 C18 120.4(3) . . ?
C16 C17 C18 119.4(3) . . ?
F15 C18 C17 116.6(3) . . ?
F15 C18 C13 118.4(3) . . ?
C17 C18 C13 124.9(3) . . ?
C21 C22 N2 109.0(2) . . ?
C21 C22 C19 111.2(3) . . ?
N2 C22 C19 107.4(2) . . ?
C21 C22 C20 110.3(3) . . ?
N2 C22 C20 107.7(2) . . ?
C19 C22 C20 111.1(3) . . ?
C24 C23 N2 107.5(3) . . ?
C23 C24 N1 107.8(3) . . ?
N2 C25 N1 109.7(2) . . ?
N1 C26 C28 109.1(2) . . ?
N1 C26 C27 107.2(2) . . ?
C28 C26 C27 111.4(3) . . ?
N1 C26 C29 107.3(2) . . ?
C28 C26 C29 110.4(3) . . ?
C27 C26 C29 111.4(3) . . ?

loop_
_geom_bond_atom_site_label_1
_geom_bond_atom_site_label_2
_geom_bond_distance
_geom_bond_site_symmetry_2
_geom_bond_publ_flag
B1 C1 1.633(4) . ?
B1 C13 1.635(4) . ?
B1 C7 1.636(4) . ?
F1 C2 1.346(3) . ?
F2 C3 1.348(3) . ?
F3 C4 1.341(3) . ?
F4 C5 1.346(3) . ?
F5 C6 1.358(3) . ?
F6 C8 1.353(3) . ?
F7 C9 1.350(3) . ?
F8 C10 1.338(3) . ?
F9 C11 1.349(3) . ?
F10 C12 1.351(3) . ?
F11 C14 1.352(3) . ?
F12 C15 1.344(4) . ?
F13 C16 1.353(3) . ?
F14 C17 1.350(3) . ?
F15 C18 1.360(3) . ?
N1 C25 1.331(3) . ?
N1 C24 1.371(4) . ?
N1 C26 1.503(3) . ?
N2 C25 1.325(3) . ?
N2 C23 1.378(4) . ?
N2 C22 1.509(3) . ?
C1 C2 1.381(4) . ?
C1 C6 1.385(4) . ?
C2 C3 1.374(4) . ?
C3 C4 1.364(4) . ?
C4 C5 1.373(4) . ?
C5 C6 1.375(4) . ?
C7 C8 1.380(4) . ?
C7 C12 1.382(4) . ?
C8 C9 1.378(4) . ?
C9 C10 1.359(4) . ?
C10 C11 1.372(4) . ?
C11 C12 1.376(4) . ?
C13 C14 1.382(4) . ?
C13 C18 1.392(4) . ?
C14 C15 1.381(4) . ?
C15 C16 1.362(4) . ?
C16 C17 1.362(5) . ?
C17 C18 1.371(4) . ?
C19 C22 1.511(4) . ?
C20 C22 1.513(4) . ?
C21 C22 1.509(4) . ?
C23 C24 1.337(4) . ?
C26 C28 1.513(4) . ?
C26 C27 1.522(4) . ?
C26 C29 1.523(4) . ?
